data_4338745
loop_
_publ_author_name
'Bag, Prasenjit'
'Chakraborty, Amit'
'Rogez, Guillaume'
'Chandrasekhar, Vadapalli'

_publ_section_title
;
 Pentanuclear Heterometallic {Mn(III)2Ln3} (Ln = Gd, Dy, Tb, Ho)
 Assemblies in an Open-Book Type Structural Topology: Appearance of Slow
 Relaxation of Magnetization in the Dy(III) and Ho(III) Analogues.
;
_journal_issue 13
_journal_name_full 'Inorganic chemistry'
_journal_page_first 6524
_journal_page_last 6533
_journal_paper_doi 10.1021/ic4028833
_journal_volume 53
_journal_year 2014
_chemical_formula_sum 'C80 H102 Cl Ho3 Mn2 N10 O31'
_chemical_formula_weight 2339.84
_chemical_name_systematic
; 
 ? 
;
_space_group_IT_number 14
_symmetry_cell_setting monoclinic
_symmetry_space_group_name_Hall '-P 2yn'
_symmetry_space_group_name_H-M 'P 1 21/n 1'
_atom_sites_solution_hydrogens geom
_atom_sites_solution_primary direct
_atom_sites_solution_secondary difmap
_audit_creation_method SHELXL-97
_cell_angle_alpha 90.000(5)
_cell_angle_beta 90.307(5)
_cell_angle_gamma 90.000(5)
_cell_formula_units_Z 4
_cell_length_a 14.657(5)
_cell_length_b 37.027(5)
_cell_length_c 16.650(5)
_cell_measurement_reflns_used 4825
_cell_measurement_temperature 100(2)
_cell_measurement_theta_max 28.33
_cell_measurement_theta_min 2.16
_cell_volume 9036(4)
_computing_cell_refinement 'Bruker SMART'
_computing_data_collection 'Bruker SMART'
_computing_data_reduction 'Bruker SAINT'
_computing_molecular_graphics 'Bruker SHELXTL'
_computing_publication_material 'Bruker SHELXTL'
_computing_structure_refinement 'Bruker SHELXTL'
_computing_structure_solution 'Bruker SHELXTL'
_diffrn_ambient_temperature 100(2)
_diffrn_measured_fraction_theta_full 0.994
_diffrn_measured_fraction_theta_max 0.994
_diffrn_radiation_monochromator graphite
_diffrn_radiation_source 'fine-focus sealed tube'
_diffrn_radiation_type MoK\a
_diffrn_radiation_wavelength 0.71069
_diffrn_reflns_av_R_equivalents 0.0918
_diffrn_reflns_av_sigmaI/netI 0.1103
_diffrn_reflns_limit_h_max 18
_diffrn_reflns_limit_h_min -17
_diffrn_reflns_limit_k_max 39
_diffrn_reflns_limit_k_min -45
_diffrn_reflns_limit_l_max 18
_diffrn_reflns_limit_l_min -20
_diffrn_reflns_number 50868
_diffrn_reflns_theta_full 26.00
_diffrn_reflns_theta_max 26.00
_diffrn_reflns_theta_min 1.10
_exptl_absorpt_coefficient_mu 2.984
_exptl_absorpt_correction_T_max 1.00
_exptl_absorpt_correction_T_min 0.728199
_exptl_absorpt_correction_type empirical
_exptl_absorpt_process_details Sadabs
_exptl_crystal_colour 'dark brown'
_exptl_crystal_density_diffrn 1.720
_exptl_crystal_density_method 'not measured'
_exptl_crystal_description Rectangular
_exptl_crystal_F_000 4672
_exptl_crystal_size_max 0.125
_exptl_crystal_size_mid 0.105
_exptl_crystal_size_min 0.09
_refine_diff_density_max 2.453
_refine_diff_density_min -1.330
_refine_diff_density_rms 0.230
_refine_ls_extinction_method none
_refine_ls_goodness_of_fit_ref 1.037
_refine_ls_hydrogen_treatment mixed
_refine_ls_matrix_type fullcycle
_refine_ls_number_parameters 1173
_refine_ls_number_reflns 17663
_refine_ls_number_restraints 46
_refine_ls_restrained_S_all 1.036
_refine_ls_R_factor_all 0.1126
_refine_ls_R_factor_gt 0.0629
_refine_ls_shift/su_max 0.000
_refine_ls_shift/su_mean 0.000
_refine_ls_structure_factor_coef Fsqd
_refine_ls_weighting_details 'calc w=1/[\s^2^(Fo^2^)+(0.0797P)^2^+59.5346P] where P=(Fo^2^+2Fc^2^)/3'
_refine_ls_weighting_scheme calc
_refine_ls_wR_factor_gt 0.1494
_refine_ls_wR_factor_ref 0.1869
_reflns_number_gt 11333
_reflns_number_total 17663
_reflns_threshold_expression >2sigma(I)
_cod_data_source_file ic4028833_si_001.cif
_cod_data_source_block Mn2Ho3
_cod_depositor_comments
;
The following automatic conversions were performed:

'_symmetry_cell_setting' value 'Monoclinic' changed to 'monoclinic'
according to
/usr/data/users/saulius/crontab/automatic-downloads/rss-feeds/ACS/lib/dictionaries/cif_core.dic
dictionary named 'cif_core.dic' version 2.4.2 from 2011-04-26.

Automatic conversion script
Id: cif_fix_values 2281 2013-09-26 08:29:07Z andrius 

 Adding full bibliography for 4338742--4338745.cif.
;
_cod_original_sg_symbol_H-M P2(1)/n
_cod_database_code 4338745

loop_
_symmetry_equiv_pos_as_xyz
'x, y, z'
'-x+1/2, y+1/2, -z+1/2'
'-x, -y, -z'
'x-1/2, -y-1/2, z-1/2'

loop_
_atom_site_label
_atom_site_type_symbol
_atom_site_fract_x
_atom_site_fract_y
_atom_site_fract_z
_atom_site_U_iso_or_equiv
_atom_site_adp_type
_atom_site_occupancy
_atom_site_symmetry_multiplicity
_atom_site_calc_flag
_atom_site_refinement_flags
Ho3 Ho 0.77951(3) 0.466933(13) 0.27850(3) 0.023 Uani 1 1 d .
Ho2 Ho 0.67089(3) 0.373826(13) 0.26341(3) 0.020 Uani 1 1 d .
Ho1 Ho 0.55027(3) 0.285113(13) 0.30698(3) 0.019 Uani 1 1 d .
Mn2 Mn 0.96369(12) 0.44333(5) 0.17007(10) 0.027 Uani 1 1 d .
Mn1 Mn 0.39731(11) 0.28824(4) 0.15361(10) 0.022 Uani 1 1 d .
Cl1 Cl 0.3151(2) 0.37377(9) 0.65289(19) 0.045 Uani 1 1 d .
N1 N 0.2127(7) 0.2546(3) 0.1369(7) 0.043 Uani 1 1 d .
N2 N 0.3503(6) 0.3344(2) 0.1104(5) 0.022 Uani 1 1 d .
N3 N 0.4671(6) 0.2984(2) 0.4362(6) 0.025 Uani 1 1 d .
N4 N 0.5708(6) 0.3756(2) 0.1412(5) 0.024 Uani 1 1 d .
N5 N 0.6463(6) 0.2328(2) 0.2518(5) 0.023 Uani 1 1 d .
N6 N 0.7984(6) 0.3594(2) 0.1650(5) 0.025 Uani 1 1 d .
N7 N 0.7017(6) 0.5080(2) 0.1726(6) 0.031 Uani 1 1 d .
N8 N 1.0225(6) 0.3951(2) 0.1714(5) 0.026 Uani 1 1 d .
N9 N 0.8295(6) 0.4720(2) 0.4244(5) 0.025 Uani 1 1 d .
N10 N 0.1610(10) 0.5324(4) 0.3183(14) 0.150 Uani 1 1 d DU
O1 O 0.1566(6) 0.2293(3) 0.1451(7) 0.070 Uani 1 1 d .
O2 O 0.2021(6) 0.2778(3) 0.0853(6) 0.055 Uani 1 1 d .
O3 O 0.2841(5) 0.2542(2) 0.1769(5) 0.038 Uani 1 1 d .
O4 O 0.4215(5) 0.2776(2) 0.0472(4) 0.025 Uani 1 1 d .
O5 O 0.4046(5) 0.30817(18) 0.2598(4) 0.025 Uani 1 1 d .
O6 O 0.5867(5) 0.34054(19) 0.3528(4) 0.022 Uani 1 1 d .
O7 O 0.4728(5) 0.2339(2) 0.3622(4) 0.025 Uani 1 1 d D
H7 H 0.432(4) 0.225(3) 0.3319(17) 0.037 Uiso 1 1 d D
O8 O 0.5409(5) 0.4090(2) 0.2799(4) 0.027 Uani 1 1 d .
O9 O 0.6413(4) 0.31358(18) 0.2156(4) 0.018 Uani 1 1 d .
O10 O 0.4830(5) 0.25614(18) 0.1965(4) 0.024 Uani 1 1 d .
O11 O 0.6637(4) 0.26816(18) 0.3956(4) 0.020 Uani 1 1 d D
H11 H 0.692(2) 0.2874(9) 0.408(6) 0.030 Uiso 1 1 d D
O12 O 0.7934(5) 0.34431(19) 0.3241(4) 0.022 Uani 1 1 d .
O13 O 0.7184(5) 0.42663(19) 0.1917(4) 0.024 Uani 1 1 d .
O14 O 0.8756(5) 0.47989(19) 0.1686(4) 0.025 Uani 1 1 d .
O15 O 0.6468(5) 0.4931(2) 0.3266(5) 0.030 Uani 1 1 d D
H15 H 0.617(4) 0.487(2) 0.368(4) 0.045 Uiso 1 1 d D
O16 O 0.9735(6) 0.4396(2) 0.0597(4) 0.033 Uani 1 1 d .
O17 O 0.9305(5) 0.43968(19) 0.2802(4) 0.023 Uani 1 1 d .
O18 O 0.7294(5) 0.41865(18) 0.3451(4) 0.022 Uani 1 1 d .
O19 O 0.8435(6) 0.5240(2) 0.3141(5) 0.033 Uani 1 1 d D
H19 H 0.862(8) 0.5402(15) 0.2818(15) 0.050 Uiso 1 1 d D
O20 O 1.0878(6) 0.4731(2) 0.1875(6) 0.043 Uani 1 1 d D
H20 H 1.108(7) 0.481(3) 0.2322(11) 0.064 Uiso 1 1 d D
O21 O 0.3991(8) 0.3789(3) 0.6953(8) 0.085 Uani 1 1 d .
O22 O 0.3090(8) 0.3400(3) 0.6164(6) 0.064 Uani 1 1 d .
O23 O 0.2447(8) 0.3772(3) 0.7112(7) 0.082 Uani 1 1 d .
O24 O 0.3076(9) 0.4018(3) 0.5960(6) 0.078 Uani 1 1 d .
O25 O 0.0916(10) 0.5132(4) 0.3166(9) 0.130 Uani 1 1 d D
O26 O 0.2408(10) 0.5178(5) 0.3197(14) 0.190 Uani 1 1 d DU
O27 O 0.1538(14) 0.5663(4) 0.3361(18) 0.255 Uani 1 1 d DU
O1S O 0.9584(11) 0.5690(5) 0.2409(12) 0.129 Uani 1 1 d U
H1S H 0.9884 0.5517 0.2257 0.194 Uiso 1 1 calc R
O2S O 0.5414(6) 0.4515(2) 0.4064(6) 0.046 Uani 1 1 d .
H2S H 0.5304 0.4375 0.3694 0.070 Uiso 1 1 calc R
O3S O 0.7502(5) 0.3198(2) 0.4656(4) 0.029 Uani 1 1 d .
H3S H 0.7717 0.3220 0.4206 0.044 Uiso 1 1 calc R
O4S O 0.3573(8) 0.1934(4) 0.2798(8) 0.091 Uani 1 1 d G
H4SA H 0.4043 0.1800 0.2793 0.137 Uiso 1 1 d G
H4SB H 0.3297 0.1909 0.3242 0.137 Uiso 1 1 d G
C1 C 0.4024(7) 0.3045(3) -0.0043(6) 0.023 Uani 1 1 d .
C2 C 0.4218(7) 0.3029(3) -0.0868(6) 0.025 Uani 1 1 d .
H2 H 0.4504 0.2827 -0.1081 0.030 Uiso 1 1 calc R
C3 C 0.3989(8) 0.3309(3) -0.1350(7) 0.035 Uani 1 1 d .
H3 H 0.4131 0.3295 -0.1893 0.042 Uiso 1 1 calc R
C4 C 0.3559(8) 0.3610(3) -0.1071(7) 0.032 Uani 1 1 d .
H4 H 0.3402 0.3795 -0.1424 0.038 Uiso 1 1 calc R
C5 C 0.3357(8) 0.3641(3) -0.0266(7) 0.032 Uani 1 1 d .
H5 H 0.3066 0.3846 -0.0070 0.038 Uiso 1 1 calc R
C6 C 0.3597(7) 0.3360(3) 0.0248(6) 0.024 Uani 1 1 d .
C7 C 0.3208(7) 0.3617(3) 0.1523(6) 0.022 Uani 1 1 d .
H7A H 0.3025 0.3823 0.1246 0.027 Uiso 1 1 calc R
C8 C 0.3144(7) 0.3620(3) 0.2394(7) 0.023 Uani 1 1 d .
C9 C 0.2696(7) 0.3916(3) 0.2748(7) 0.024 Uani 1 1 d .
H9 H 0.2439 0.4094 0.2424 0.029 Uiso 1 1 calc R
C10 C 0.2634(8) 0.3944(3) 0.3582(7) 0.029 Uani 1 1 d .
C11 C 0.2201(8) 0.4278(3) 0.3950(7) 0.033 Uani 1 1 d .
H11A H 0.2217 0.4259 0.4525 0.049 Uiso 1 1 calc R
H11B H 0.1578 0.4297 0.3772 0.049 Uiso 1 1 calc R
H11C H 0.2532 0.4489 0.3786 0.049 Uiso 1 1 calc R
C12 C 0.2950(7) 0.3664(3) 0.4043(6) 0.023 Uani 1 1 d .
H12 H 0.2854 0.3670 0.4594 0.028 Uiso 1 1 calc R
C13 C 0.3403(6) 0.3376(3) 0.3721(6) 0.020 Uani 1 1 d .
C14 C 0.3538(6) 0.3354(3) 0.2885(7) 0.020 Uani 1 1 d .
C15 C 0.3670(7) 0.3062(3) 0.4235(7) 0.026 Uani 1 1 d .
H15A H 0.3393 0.2847 0.4005 0.031 Uiso 1 1 calc R
H15B H 0.3398 0.3097 0.4759 0.031 Uiso 1 1 calc R
C16 C 0.5131(8) 0.3288(3) 0.4777(6) 0.030 Uani 1 1 d .
H16A H 0.5664 0.3200 0.5065 0.036 Uiso 1 1 calc R
H16B H 0.4720 0.3396 0.5162 0.036 Uiso 1 1 calc R
C17 C 0.5418(8) 0.3569(3) 0.4157(6) 0.029 Uani 1 1 d .
H17A H 0.4882 0.3694 0.3955 0.034 Uiso 1 1 calc R
H17B H 0.5816 0.3745 0.4408 0.034 Uiso 1 1 calc R
C18 C 0.4735(8) 0.2651(3) 0.4876(6) 0.029 Uani 1 1 d .
H18A H 0.4356 0.2682 0.5346 0.035 Uiso 1 1 calc R
H18B H 0.5360 0.2620 0.5057 0.035 Uiso 1 1 calc R
C19 C 0.4438(8) 0.2316(3) 0.4434(8) 0.036 Uani 1 1 d D
H19A H 0.4704 0.2104 0.4686 0.044 Uiso 1 1 calc R
H19B H 0.3779 0.2294 0.4453 0.044 Uiso 1 1 calc R
C20 C 0.4943(7) 0.4207(3) 0.2187(8) 0.031 Uani 1 1 d .
C21 C 0.4304(8) 0.4494(3) 0.2255(8) 0.035 Uani 1 1 d .
H21 H 0.4186 0.4598 0.2752 0.042 Uiso 1 1 calc R
C22 C 0.3859(9) 0.4618(3) 0.1577(8) 0.040 Uani 1 1 d .
H22 H 0.3421 0.4798 0.1629 0.048 Uiso 1 1 calc R
C23 C 0.4043(9) 0.4485(3) 0.0834(9) 0.047 Uani 1 1 d .
H23 H 0.3752 0.4583 0.0386 0.057 Uiso 1 1 calc R
C24 C 0.4658(9) 0.4207(3) 0.0742(8) 0.036 Uani 1 1 d .
H24 H 0.4773 0.4116 0.0231 0.043 Uiso 1 1 calc R
C25 C 0.5112(8) 0.4058(3) 0.1406(7) 0.029 Uani 1 1 d .
C26 C 0.5740(7) 0.3554(3) 0.0783(7) 0.026 Uani 1 1 d .
H26 H 0.5415 0.3626 0.0330 0.031 Uiso 1 1 calc R
C27 C 0.6260(6) 0.3216(3) 0.0743(6) 0.021 Uani 1 1 d .
C28 C 0.6347(7) 0.3068(3) -0.0036(7) 0.027 Uani 1 1 d .
H28 H 0.6143 0.3200 -0.0476 0.032 Uiso 1 1 calc R
C29 C 0.6728(8) 0.2732(3) -0.0158(7) 0.032 Uani 1 1 d .
C30 C 0.6777(8) 0.2574(4) -0.1019(7) 0.038 Uani 1 1 d .
H30A H 0.6310 0.2681 -0.1346 0.057 Uiso 1 1 calc R
H30B H 0.6688 0.2317 -0.0998 0.057 Uiso 1 1 calc R
H30C H 0.7364 0.2625 -0.1245 0.057 Uiso 1 1 calc R
C31 C 0.7021(7) 0.2539(3) 0.0515(7) 0.026 Uani 1 1 d .
H31 H 0.7280 0.2312 0.0441 0.032 Uiso 1 1 calc R
C32 C 0.6942(7) 0.2670(3) 0.1279(6) 0.023 Uani 1 1 d .
C33 C 0.6538(6) 0.3020(3) 0.1403(6) 0.020 Uani 1 1 d .
C34 C 0.7242(7) 0.2455(3) 0.1999(7) 0.026 Uani 1 1 d .
H34A H 0.7651 0.2601 0.2322 0.031 Uiso 1 1 calc R
H34B H 0.7582 0.2246 0.1817 0.031 Uiso 1 1 calc R
C35 C 0.5879(7) 0.2067(3) 0.2076(7) 0.027 Uani 1 1 d .
H35A H 0.5558 0.1917 0.2459 0.032 Uiso 1 1 calc R
H35B H 0.6263 0.1911 0.1754 0.032 Uiso 1 1 calc R
C36 C 0.5169(7) 0.2258(3) 0.1518(7) 0.022 Uani 1 1 d .
H36A H 0.5457 0.2338 0.1026 0.026 Uiso 1 1 calc R
H36B H 0.4676 0.2094 0.1381 0.026 Uiso 1 1 calc R
C37 C 0.6850(8) 0.2139(3) 0.3245(7) 0.030 Uani 1 1 d .
H37A H 0.6366 0.2007 0.3512 0.036 Uiso 1 1 calc R
H37B H 0.7306 0.1966 0.3075 0.036 Uiso 1 1 calc R
C38 C 0.7275(7) 0.2401(3) 0.3825(6) 0.025 Uani 1 1 d D
H38A H 0.7418 0.2280 0.4328 0.031 Uiso 1 1 calc R
H38B H 0.7835 0.2498 0.3605 0.031 Uiso 1 1 calc R
C39 C 0.8498(7) 0.3252(3) 0.2794(7) 0.025 Uani 1 1 d .
C40 C 0.9103(7) 0.2990(3) 0.3119(7) 0.023 Uani 1 1 d .
H40 H 0.9121 0.2954 0.3672 0.028 Uiso 1 1 calc R
C41 C 0.9660(8) 0.2789(3) 0.2636(7) 0.032 Uani 1 1 d .
H41 H 1.0055 0.2622 0.2869 0.038 Uiso 1 1 calc R
C42 C 0.9648(7) 0.2828(3) 0.1819(7) 0.027 Uani 1 1 d .
H42 H 1.0009 0.2680 0.1501 0.033 Uiso 1 1 calc R
C43 C 0.9102(7) 0.3087(3) 0.1465(7) 0.028 Uani 1 1 d .
H43 H 0.9101 0.3118 0.0911 0.034 Uiso 1 1 calc R
C44 C 0.8546(7) 0.3304(3) 0.1955(7) 0.024 Uani 1 1 d .
C45 C 0.8086(7) 0.3719(3) 0.0960(7) 0.027 Uani 1 1 d .
H45 H 0.8518 0.3610 0.0633 0.033 Uiso 1 1 calc R
C46 C 0.7570(8) 0.4027(3) 0.0626(7) 0.031 Uani 1 1 d .
C47 C 0.7494(9) 0.4054(3) -0.0212(7) 0.037 Uani 1 1 d .
H47 H 0.7796 0.3884 -0.0523 0.045 Uiso 1 1 calc R
C48 C 0.7004(10) 0.4316(3) -0.0596(7) 0.041 Uani 1 1 d .
C49 C 0.6850(12) 0.4320(4) -0.1469(8) 0.061 Uani 1 1 d .
H49A H 0.7356 0.4207 -0.1733 0.092 Uiso 1 1 calc R
H49B H 0.6793 0.4565 -0.1651 0.092 Uiso 1 1 calc R
H49C H 0.6300 0.4190 -0.1594 0.092 Uiso 1 1 calc R
C50 C 0.6623(9) 0.4586(3) -0.0099(7) 0.036 Uani 1 1 d .
H50 H 0.6284 0.4770 -0.0333 0.043 Uiso 1 1 calc R
C51 C 0.6744(8) 0.4582(3) 0.0740(7) 0.031 Uani 1 1 d .
C52 C 0.7154(8) 0.4289(3) 0.1112(7) 0.027 Uani 1 1 d .
C53 C 0.6356(8) 0.4879(3) 0.1223(7) 0.031 Uani 1 1 d .
H53A H 0.5890 0.4779 0.1570 0.037 Uiso 1 1 calc R
H53B H 0.6058 0.5048 0.0862 0.037 Uiso 1 1 calc R
C54 C 0.7737(8) 0.5261(3) 0.1233(7) 0.031 Uani 1 1 d .
H54A H 0.7987 0.5464 0.1531 0.038 Uiso 1 1 calc R
H54B H 0.7463 0.5355 0.0744 0.038 Uiso 1 1 calc R
C55 C 0.8498(8) 0.5005(3) 0.1018(7) 0.027 Uani 1 1 d .
H55A H 0.8298 0.4847 0.0589 0.032 Uiso 1 1 calc R
H55B H 0.9019 0.5142 0.0828 0.032 Uiso 1 1 calc R
C56 C 0.6539(7) 0.5361(3) 0.2200(7) 0.029 Uani 1 1 d .
H56A H 0.6177 0.5510 0.1840 0.034 Uiso 1 1 calc R
H56B H 0.6988 0.5515 0.2458 0.034 Uiso 1 1 calc R
C57 C 0.5933(9) 0.5202(3) 0.2825(8) 0.039 Uani 1 1 d D
H57A H 0.5724 0.5389 0.3188 0.046 Uiso 1 1 calc R
H57B H 0.5405 0.5091 0.2575 0.046 Uiso 1 1 calc R
C58 C 1.0198(8) 0.4095(3) 0.0359(7) 0.030 Uani 1 1 d .
C59 C 1.0416(9) 0.4037(3) -0.0448(7) 0.036 Uani 1 1 d .
H59 H 1.0258 0.4207 -0.0836 0.044 Uiso 1 1 calc R
C60 C 1.0864(9) 0.3728(4) -0.0658(8) 0.040 Uani 1 1 d .
H60 H 1.0983 0.3684 -0.1197 0.048 Uiso 1 1 calc R
C61 C 1.1144(8) 0.3478(4) -0.0084(7) 0.037 Uani 1 1 d .
H61 H 1.1474 0.3275 -0.0240 0.044 Uiso 1 1 calc R
C62 C 1.0932(7) 0.3530(3) 0.0724(8) 0.033 Uani 1 1 d .
H62 H 1.1096 0.3360 0.1108 0.040 Uiso 1 1 calc R
C63 C 1.0472(7) 0.3843(3) 0.0943(7) 0.025 Uani 1 1 d .
C64 C 1.0351(7) 0.3753(3) 0.2351(7) 0.027 Uani 1 1 d .
H64 H 1.0599 0.3524 0.2271 0.033 Uiso 1 1 calc R
C65 C 1.0147(7) 0.3850(3) 0.3161(7) 0.026 Uani 1 1 d .
C66 C 1.0478(7) 0.3630(3) 0.3776(6) 0.027 Uani 1 1 d .
H66 H 1.0788 0.3419 0.3643 0.032 Uiso 1 1 calc R
C67 C 1.0358(7) 0.3715(3) 0.4577(7) 0.024 Uani 1 1 d .
C68 C 1.0747(8) 0.3472(3) 0.5222(6) 0.030 Uani 1 1 d .
H68A H 1.1321 0.3567 0.5405 0.045 Uiso 1 1 calc R
H68B H 1.0837 0.3234 0.5007 0.045 Uiso 1 1 calc R
H68C H 1.0330 0.3460 0.5665 0.045 Uiso 1 1 calc R
C69 C 0.9951(8) 0.4039(3) 0.4757(7) 0.028 Uani 1 1 d .
H69 H 0.9893 0.4103 0.5295 0.034 Uiso 1 1 calc R
C70 C 0.9619(7) 0.4278(3) 0.4178(6) 0.028 Uani 1 1 d .
C71 C 0.9685(7) 0.4176(3) 0.3383(7) 0.025 Uani 1 1 d .
C72 C 0.9282(7) 0.4650(3) 0.4391(7) 0.026 Uani 1 1 d .
H72A H 0.9410 0.4693 0.4955 0.031 Uiso 1 1 calc R
H72B H 0.9631 0.4825 0.4086 0.031 Uiso 1 1 calc R
C73 C 0.7691(8) 0.4468(3) 0.4695(7) 0.029 Uani 1 1 d .
H73A H 0.7101 0.4581 0.4774 0.035 Uiso 1 1 calc R
H73B H 0.7955 0.4421 0.5219 0.035 Uiso 1 1 calc R
C74 C 0.7563(7) 0.4115(3) 0.4249(6) 0.022 Uani 1 1 d .
H74A H 0.8131 0.3980 0.4252 0.026 Uiso 1 1 calc R
H74B H 0.7102 0.3970 0.4513 0.026 Uiso 1 1 calc R
C75 C 0.8098(8) 0.5092(3) 0.4497(7) 0.034 Uani 1 1 d .
H75A H 0.8301 0.5126 0.5047 0.041 Uiso 1 1 calc R
H75B H 0.7446 0.5134 0.4475 0.041 Uiso 1 1 calc R
C76 C 0.8582(10) 0.5358(3) 0.3952(7) 0.040 Uani 1 1 d D
H76A H 0.8337 0.5599 0.4026 0.048 Uiso 1 1 calc R
H76B H 0.9230 0.5363 0.4075 0.048 Uiso 1 1 calc R
C77 C 1.1293(11) 0.4926(5) 0.1223(8) 0.072 Uani 1 1 d D
H77A H 1.1369 0.4768 0.0772 0.108 Uiso 1 1 calc R
H77B H 1.1878 0.5016 0.1392 0.108 Uiso 1 1 calc R
H77C H 1.0908 0.5125 0.1072 0.108 Uiso 1 1 calc R
C1S C 1.027(4) 0.5980(17) 0.291(4) 0.401 Uani 1 1 d U
H1SA H 1.0891 0.5903 0.2863 0.601 Uiso 1 1 calc R
H1SB H 1.0100 0.5983 0.3469 0.601 Uiso 1 1 calc R
H1SC H 1.0201 0.6218 0.2690 0.601 Uiso 1 1 calc R
C2S C 0.4658(12) 0.4545(5) 0.4547(16) 0.124 Uani 1 1 d .
H2SA H 0.4786 0.4437 0.5060 0.186 Uiso 1 1 calc R
H2SB H 0.4152 0.4422 0.4300 0.186 Uiso 1 1 calc R
H2SC H 0.4509 0.4795 0.4618 0.186 Uiso 1 1 calc R
C3S C 0.8226(9) 0.3168(4) 0.5234(8) 0.046 Uani 1 1 d .
H3SA H 0.8586 0.3384 0.5228 0.069 Uiso 1 1 calc R
H3SB H 0.8604 0.2965 0.5101 0.069 Uiso 1 1 calc R
H3SC H 0.7973 0.3134 0.5759 0.069 Uiso 1 1 calc R

loop_
_atom_site_aniso_label
_atom_site_aniso_U_11
_atom_site_aniso_U_22
_atom_site_aniso_U_33
_atom_site_aniso_U_23
_atom_site_aniso_U_13
_atom_site_aniso_U_12
Ho3 0.030 0.019 0.020 -0.001 0.001 -0.003
Ho2 0.024 0.018 0.017 0.001 0.001 -0.002
Ho1 0.022 0.018 0.018 0.002 0.001 -0.001
Mn2 0.035 0.023 0.022 0.002 0.004 -0.002
Mn1 0.024 0.021 0.020 0.000 0.000 0.002
Cl1 0.064 0.041 0.030 0.001 -0.002 0.000
N1 0.033 0.044 0.051 0.004 0.002 0.003
N2 0.033 0.024 0.009 0.002 -0.001 0.001
N3 0.019 0.024 0.032 0.003 -0.002 -0.003
N4 0.031 0.016 0.025 0.004 -0.007 -0.004
N5 0.021 0.028 0.020 -0.003 0.002 -0.001
N6 0.034 0.022 0.019 -0.003 -0.005 -0.009
N7 0.034 0.020 0.040 -0.007 -0.004 0.002
N8 0.031 0.031 0.017 0.001 0.007 -0.003
N9 0.031 0.024 0.019 -0.002 0.004 0.000
N10 0.150 0.150 0.149 0.000 0.001 0.000
O1 0.031 0.079 0.099 -0.017 -0.002 -0.021
O2 0.049 0.060 0.056 -0.005 -0.012 0.010
O3 0.028 0.045 0.040 -0.004 -0.004 -0.006
O4 0.028 0.029 0.019 -0.004 0.000 0.004
O5 0.033 0.016 0.025 -0.001 0.008 -0.003
O6 0.034 0.021 0.012 0.003 0.010 -0.001
O7 0.027 0.033 0.014 0.005 0.003 -0.007
O8 0.029 0.029 0.022 0.003 0.002 0.008
O9 0.023 0.021 0.011 0.006 0.004 0.005
O10 0.028 0.015 0.028 -0.004 -0.003 0.008
O11 0.020 0.018 0.022 0.001 -0.003 0.001
O12 0.021 0.026 0.018 -0.003 0.000 0.008
O13 0.034 0.020 0.019 -0.005 0.005 -0.004
O14 0.031 0.021 0.023 -0.002 0.001 -0.001
O15 0.031 0.019 0.040 0.002 -0.001 0.008
O16 0.051 0.028 0.020 0.003 0.009 -0.001
O17 0.032 0.021 0.018 0.006 0.002 -0.003
O18 0.030 0.018 0.019 -0.001 0.005 -0.004
O19 0.039 0.024 0.036 0.002 -0.003 -0.005
O20 0.042 0.038 0.047 -0.004 -0.003 -0.010
O21 0.075 0.083 0.096 0.030 -0.039 -0.032
O22 0.112 0.041 0.040 -0.008 0.021 -0.002
O23 0.077 0.099 0.068 -0.025 0.019 0.007
O24 0.155 0.044 0.036 0.004 -0.025 0.027
O25 0.163 0.110 0.118 -0.042 0.031 -0.088
O26 0.190 0.190 0.190 0.000 0.001 0.000
O27 0.255 0.255 0.255 0.000 0.001 0.000
O1S 0.130 0.129 0.129 0.000 0.001 -0.001
O2S 0.053 0.038 0.049 -0.010 0.018 -0.011
O3S 0.036 0.036 0.015 0.002 0.004 -0.006
O4S 0.065 0.102 0.108 -0.031 0.031 -0.060
C1 0.028 0.019 0.021 0.000 0.001 -0.005
C2 0.017 0.037 0.021 -0.005 -0.002 -0.004
C3 0.039 0.042 0.023 0.004 -0.008 -0.015
C4 0.048 0.030 0.017 0.012 -0.003 -0.013
C5 0.038 0.018 0.040 0.004 -0.003 -0.005
C6 0.028 0.029 0.014 0.000 -0.001 -0.007
C7 0.018 0.028 0.021 0.012 0.000 -0.005
C8 0.016 0.023 0.030 -0.002 0.004 0.002
C9 0.027 0.017 0.028 0.003 0.004 0.003
C10 0.029 0.036 0.023 -0.014 0.006 -0.008
C11 0.034 0.031 0.032 -0.005 0.004 0.004
C12 0.028 0.029 0.014 -0.001 0.005 0.000
C13 0.013 0.031 0.015 -0.006 -0.004 -0.009
C14 0.013 0.014 0.033 -0.001 0.005 -0.007
C15 0.023 0.022 0.032 -0.001 0.000 -0.004
C16 0.032 0.042 0.016 -0.004 -0.009 -0.003
C17 0.035 0.031 0.020 -0.011 0.003 -0.005
C18 0.027 0.042 0.017 0.020 0.011 0.005
C19 0.030 0.033 0.047 0.012 0.013 -0.011
C20 0.026 0.015 0.051 0.002 -0.003 -0.010
C21 0.036 0.022 0.048 -0.001 0.001 -0.003
C22 0.042 0.025 0.053 0.000 -0.011 0.001
C23 0.052 0.018 0.071 0.005 -0.032 0.000
C24 0.056 0.020 0.031 0.010 -0.013 0.001
C25 0.030 0.023 0.033 -0.001 0.001 0.004
C26 0.020 0.024 0.032 0.000 -0.003 -0.008
C27 0.012 0.023 0.027 -0.006 0.003 -0.007
C28 0.030 0.028 0.023 0.010 -0.006 -0.004
C29 0.025 0.048 0.024 -0.016 0.009 -0.010
C30 0.036 0.059 0.018 -0.018 -0.001 0.015
C31 0.030 0.023 0.027 -0.005 -0.002 -0.003
C32 0.023 0.032 0.015 -0.005 0.005 0.001
C33 0.010 0.030 0.019 -0.001 -0.003 -0.009
C34 0.025 0.022 0.031 0.006 0.003 0.000
C35 0.027 0.029 0.024 -0.001 0.002 -0.006
C36 0.021 0.015 0.030 -0.005 0.000 -0.001
C37 0.027 0.027 0.036 0.007 -0.004 0.005
C38 0.032 0.035 0.010 0.007 -0.005 -0.001
C39 0.023 0.024 0.029 -0.001 0.006 -0.006
C40 0.017 0.031 0.023 -0.003 0.003 -0.004
C41 0.031 0.029 0.036 -0.002 -0.001 0.002
C42 0.019 0.029 0.034 -0.012 0.002 0.004
C43 0.035 0.035 0.015 -0.004 -0.003 -0.005
C44 0.022 0.017 0.032 0.002 -0.002 -0.005
C45 0.027 0.032 0.023 0.002 -0.005 0.001
C46 0.039 0.011 0.041 0.002 -0.007 -0.011
C47 0.064 0.034 0.014 0.001 0.008 -0.016
C48 0.076 0.022 0.025 -0.005 -0.012 -0.005
C49 0.110 0.045 0.028 0.000 -0.004 -0.005
C50 0.065 0.018 0.023 0.005 -0.015 -0.008
C51 0.042 0.021 0.031 0.001 0.003 -0.003
C52 0.037 0.017 0.026 -0.002 -0.001 -0.010
C53 0.043 0.026 0.023 0.003 -0.001 -0.007
C54 0.043 0.028 0.023 0.003 0.002 -0.012
C55 0.033 0.024 0.024 0.001 0.000 -0.009
C56 0.029 0.030 0.027 -0.005 -0.004 0.016
C57 0.040 0.028 0.047 0.005 0.002 0.003
C58 0.027 0.038 0.024 0.000 0.009 -0.007
C59 0.053 0.028 0.029 0.003 0.002 0.007
C60 0.047 0.049 0.024 -0.001 0.007 0.006
C61 0.029 0.047 0.034 -0.009 0.011 0.007
C62 0.024 0.036 0.040 -0.007 -0.003 0.001
C63 0.021 0.025 0.029 -0.002 -0.003 0.002
C64 0.027 0.021 0.034 -0.009 0.003 -0.005
C65 0.014 0.025 0.037 -0.002 -0.003 -0.001
C66 0.026 0.033 0.021 0.006 0.000 0.000
C67 0.011 0.029 0.031 0.007 -0.007 -0.010
C68 0.039 0.033 0.019 0.010 -0.001 -0.005
C69 0.036 0.033 0.015 -0.005 0.001 -0.005
C70 0.028 0.041 0.015 0.005 0.006 -0.017
C71 0.019 0.031 0.026 0.000 0.001 -0.010
C72 0.023 0.019 0.037 -0.009 -0.008 -0.012
C73 0.038 0.034 0.017 -0.001 0.000 -0.001
C74 0.019 0.019 0.028 0.004 0.001 -0.008
C75 0.040 0.027 0.034 -0.001 0.000 0.007
C76 0.066 0.029 0.027 -0.004 -0.002 0.000
C77 0.077 0.117 0.022 0.019 0.010 -0.032
C1S 0.401 0.401 0.401 0.000 0.002 0.000
C2S 0.053 0.072 0.248 -0.082 0.032 -0.018
C3S 0.051 0.039 0.047 0.007 -0.020 -0.010

loop_
_atom_type_symbol
_atom_type_description
_atom_type_scat_dispersion_real
_atom_type_scat_dispersion_imag
_atom_type_scat_source
C C 0.0033 0.0016 'International Tables Vol C Tables 4.2.6.8 and 6.1.1.4'
H H 0.0000 0.0000 'International Tables Vol C Tables 4.2.6.8 and 6.1.1.4'
N N 0.0061 0.0033 'International Tables Vol C Tables 4.2.6.8 and 6.1.1.4'
O O 0.0106 0.0060 'International Tables Vol C Tables 4.2.6.8 and 6.1.1.4'
Mn Mn 0.3368 0.7283 'International Tables Vol C Tables 4.2.6.8 and 6.1.1.4'
Ho Ho -0.2175 4.6783 'International Tables Vol C Tables 4.2.6.8 and 6.1.1.4'
Cl Cl 0.1484 0.1585 'International Tables Vol C Tables 4.2.6.8 and 6.1.1.4'

loop_
_geom_angle_atom_site_label_1
_geom_angle_atom_site_label_2
_geom_angle_atom_site_label_3
_geom_angle
O18 Ho3 O13 70.0(3)
O18 Ho3 O15 83.3(3)
O13 Ho3 O15 99.6(3)
O18 Ho3 O14 138.3(2)
O13 Ho3 O14 82.8(2)
O15 Ho3 O14 133.3(3)
O18 Ho3 O19 135.8(3)
O13 Ho3 O19 153.9(3)
O15 Ho3 O19 82.7(3)
O14 Ho3 O19 77.2(3)
O18 Ho3 O17 87.9(2)
O13 Ho3 O17 95.2(3)
O15 Ho3 O17 159.1(3)
O14 Ho3 O17 63.1(2)
O19 Ho3 O17 90.5(3)
O18 Ho3 N9 71.2(3)
O13 Ho3 N9 140.5(3)
O15 Ho3 N9 82.9(3)
O14 Ho3 N9 123.8(3)
O19 Ho3 N9 65.6(3)
O17 Ho3 N9 76.2(3)
O18 Ho3 N7 131.6(3)
O13 Ho3 N7 77.3(3)
O15 Ho3 N7 67.8(3)
O14 Ho3 N7 67.4(3)
O19 Ho3 N7 79.6(3)
O17 Ho3 N7 130.5(3)
N9 Ho3 N7 137.1(3)
O18 Ho3 Mn2 109.00(18)
O13 Ho3 Mn2 78.57(18)
O15 Ho3 Mn2 165.6(2)
O14 Ho3 Mn2 32.44(18)
O19 Ho3 Mn2 92.7(2)
O17 Ho3 Mn2 33.63(16)
N9 Ho3 Mn2 107.7(2)
N7 Ho3 Mn2 98.0(2)
O18 Ho3 Ho2 33.67(18)
O13 Ho3 Ho2 36.40(18)
O15 Ho3 Ho2 92.87(19)
O14 Ho3 Ho2 112.54(17)
O19 Ho3 Ho2 169.4(2)
O17 Ho3 Ho2 90.30(16)
N9 Ho3 Ho2 104.4(2)
N7 Ho3 Ho2 107.7(2)
Mn2 Ho3 Ho2 93.77(3)
O6 Ho2 O18 101.7(2)
O6 Ho2 O8 77.3(3)
O18 Ho2 O8 80.2(3)
O6 Ho2 O12 83.3(2)
O18 Ho2 O12 78.4(2)
O8 Ho2 O12 147.4(2)
O6 Ho2 O13 156.8(2)
O18 Ho2 O13 66.4(2)
O8 Ho2 O13 80.9(3)
O12 Ho2 O13 111.9(3)
O6 Ho2 O9 67.7(2)
O18 Ho2 O9 158.0(2)
O8 Ho2 O9 114.3(2)
O12 Ho2 O9 81.1(2)
O13 Ho2 O9 130.0(2)
O6 Ho2 N4 103.1(3)
O18 Ho2 N4 132.4(3)
O8 Ho2 N4 66.7(3)
O12 Ho2 N4 144.4(3)
O13 Ho2 N4 75.2(3)
O9 Ho2 N4 69.6(2)
O6 Ho2 N6 134.6(3)
O18 Ho2 N6 105.0(3)
O8 Ho2 N6 142.9(3)
O12 Ho2 N6 67.3(3)
O13 Ho2 N6 68.5(3)
O9 Ho2 N6 74.0(2)
N4 Ho2 N6 84.9(3)
O6 Ho2 Ho1 32.94(17)
O18 Ho2 Ho1 132.88(17)
O8 Ho2 Ho1 94.57(19)
O12 Ho2 Ho1 82.54(18)
O13 Ho2 Ho1 159.49(17)
O9 Ho2 Ho1 34.85(15)
N4 Ho2 Ho1 84.65(19)
N6 Ho2 Ho1 106.56(19)
O6 Ho2 Ho3 132.03(17)
O18 Ho2 Ho3 32.40(17)
O8 Ho2 Ho3 80.04(19)
O12 Ho2 Ho3 94.31(18)
O13 Ho2 Ho3 34.02(17)
O9 Ho2 Ho3 159.40(15)
N4 Ho2 Ho3 105.84(19)
N6 Ho2 Ho3 85.65(19)
Ho1 Ho2 Ho3 164.794(19)
O6 Ho1 O9 70.6(2)
O6 Ho1 O11 82.1(3)
O9 Ho1 O11 97.5(2)
O6 Ho1 O10 141.3(2)
O9 Ho1 O10 86.2(2)
O11 Ho1 O10 132.6(2)
O6 Ho1 O7 134.7(2)
O9 Ho1 O7 154.1(2)
O11 Ho1 O7 83.1(2)
O10 Ho1 O7 75.0(2)
O6 Ho1 O5 89.7(2)
O9 Ho1 O5 97.9(2)
O11 Ho1 O5 159.1(2)
O10 Ho1 O5 62.7(2)
O7 Ho1 O5 89.1(2)
O6 Ho1 N3 69.5(3)
O9 Ho1 N3 139.7(3)
O11 Ho1 N3 81.8(3)
O10 Ho1 N3 123.7(3)
O7 Ho1 N3 66.1(3)
O5 Ho1 N3 77.3(3)
O6 Ho1 N5 132.8(3)
O9 Ho1 N5 77.7(3)
O11 Ho1 N5 68.2(3)
O10 Ho1 N5 66.6(3)
O7 Ho1 N5 78.6(3)
O5 Ho1 N5 129.3(3)
N3 Ho1 N5 136.0(3)
O6 Ho1 Mn1 112.22(18)
O9 Ho1 Mn1 82.45(17)
O11 Ho1 Mn1 164.44(17)
O10 Ho1 Mn1 31.84(17)
O7 Ho1 Mn1 90.19(18)
O5 Ho1 Mn1 33.61(17)
N3 Ho1 Mn1 108.4(2)
N5 Ho1 Mn1 96.8(2)
O6 Ho1 Ho2 33.68(16)
O9 Ho1 Ho2 36.99(17)
O11 Ho1 Ho2 91.30(17)
O10 Ho1 Ho2 116.11(18)
O7 Ho1 Ho2 168.15(17)
O5 Ho1 Ho2 92.50(16)
N3 Ho1 Ho2 102.8(2)
N5 Ho1 Ho2 109.1(2)
Mn1 Ho1 Ho2 97.65(3)
O16 Mn2 O14 95.7(3)
O16 Mn2 O17 166.7(3)
O14 Mn2 O17 83.4(3)
O16 Mn2 N8 84.7(4)
O14 Mn2 N8 162.1(4)
O17 Mn2 N8 92.2(3)
O16 Mn2 O20 95.9(4)
O14 Mn2 O20 102.4(3)
O17 Mn2 O20 97.3(3)
N8 Mn2 O20 95.3(4)
O16 Mn2 Ho3 128.2(3)
O14 Mn2 Ho3 42.7(2)
O17 Mn2 Ho3 45.0(2)
N8 Mn2 Ho3 125.2(3)
O20 Mn2 Ho3 118.4(3)
O4 Mn1 O10 95.6(3)
O4 Mn1 O5 162.6(3)
O10 Mn1 O5 81.9(3)
O4 Mn1 N2 84.5(3)
O10 Mn1 N2 157.1(4)
O5 Mn1 N2 91.1(3)
O4 Mn1 O3 101.7(3)
O10 Mn1 O3 94.4(3)
O5 Mn1 O3 95.7(3)
N2 Mn1 O3 108.0(3)
O4 Mn1 Ho1 125.7(2)
O10 Mn1 Ho1 41.4(2)
O5 Mn1 Ho1 44.4(2)
N2 Mn1 Ho1 122.1(3)
O3 Mn1 Ho1 110.9(2)
O22 Cl1 O24 111.3(6)
O22 Cl1 O23 109.4(7)
O24 Cl1 O23 109.7(8)
O22 Cl1 O21 112.9(8)
O24 Cl1 O21 107.4(7)
O23 Cl1 O21 106.0(8)
O2 N1 O3 119.5(11)
O2 N1 O1 121.2(12)
O3 N1 O1 119.0(11)
C7 N2 C6 122.2(9)
C7 N2 Mn1 126.3(7)
C6 N2 Mn1 111.3(7)
C16 N3 C18 109.4(9)
C16 N3 C15 111.1(8)
C18 N3 C15 107.1(8)
C16 N3 Ho1 108.9(6)
C18 N3 Ho1 107.2(6)
C15 N3 Ho1 113.0(7)
C26 N4 C25 118.5(10)
C26 N4 Ho2 128.5(7)
C25 N4 Ho2 112.7(7)
C35 N5 C37 108.0(8)
C35 N5 C34 110.7(8)
C37 N5 C34 108.8(8)
C35 N5 Ho1 110.7(6)
C37 N5 Ho1 105.6(6)
C34 N5 Ho1 112.9(6)
C45 N6 C44 121.9(10)
C45 N6 Ho2 127.3(8)
C44 N6 Ho2 110.4(6)
C53 N7 C56 110.1(9)
C53 N7 C54 112.2(9)
C56 N7 C54 108.3(9)
C53 N7 Ho3 112.0(7)
C56 N7 Ho3 104.9(7)
C54 N7 Ho3 109.1(7)
C64 N8 C63 123.6(10)
C64 N8 Mn2 125.2(8)
C63 N8 Mn2 111.2(7)
C75 N9 C72 107.8(9)
C75 N9 C73 108.8(8)
C72 N9 C73 112.9(9)
C75 N9 Ho3 106.7(7)
C72 N9 Ho3 114.8(6)
C73 N9 Ho3 105.5(6)
O25 N10 O26 120.3(10)
O25 N10 O27 119.6(10)
O26 N10 O27 118.4(10)
N1 O3 Mn1 123.6(8)
C1 O4 Mn1 114.2(6)
C14 O5 Mn1 126.1(7)
C14 O5 Ho1 129.6(6)
Mn1 O5 Ho1 102.0(3)
C17 O6 Ho1 122.9(6)
C17 O6 Ho2 121.1(6)
Ho1 O6 Ho2 113.4(3)
C19 O7 Ho1 123.8(6)
C20 O8 Ho2 121.5(7)
C33 O9 Ho1 124.1(6)
C33 O9 Ho2 125.5(6)
Ho1 O9 Ho2 108.2(3)
C36 O10 Mn1 122.2(6)
C36 O10 Ho1 128.2(6)
Mn1 O10 Ho1 106.7(3)
C38 O11 Ho1 125.2(6)
C39 O12 Ho2 119.4(6)
C52 O13 Ho3 127.5(6)
C52 O13 Ho2 122.6(6)
Ho3 O13 Ho2 109.6(3)
C55 O14 Mn2 126.1(7)
C55 O14 Ho3 124.5(6)
Mn2 O14 Ho3 104.9(3)
C57 O15 Ho3 124.0(7)
C58 O16 Mn2 113.1(7)
C71 O17 Mn2 127.8(7)
C71 O17 Ho3 128.1(6)
Mn2 O17 Ho3 101.3(3)
C74 O18 Ho3 121.8(6)
C74 O18 Ho2 121.5(6)
Ho3 O18 Ho2 113.9(3)
C76 O19 Ho3 124.1(7)
C77 O20 Mn2 121.1(8)
O4 C1 C2 123.3(10)
O4 C1 C6 119.2(9)
C2 C1 C6 117.6(10)
C3 C2 C1 119.8(11)
C2 C3 C4 122.6(11)
C3 C4 C5 120.1(11)
C4 C5 C6 118.7(11)
C5 C6 C1 121.3(10)
C5 C6 N2 128.1(10)
C1 C6 N2 110.6(9)
N2 C7 C8 124.2(9)
C14 C8 C9 119.6(10)
C14 C8 C7 123.3(9)
C9 C8 C7 117.1(10)
C10 C9 C8 120.5(10)
C12 C10 C9 118.5(10)
C12 C10 C11 122.1(10)
C9 C10 C11 119.4(11)
C13 C12 C10 122.4(10)
C12 C13 C14 120.2(10)
C12 C13 C15 120.6(9)
C14 C13 C15 118.9(9)
O5 C14 C8 123.1(10)
O5 C14 C13 118.4(9)
C8 C14 C13 118.4(9)
C13 C15 N3 118.7(9)
N3 C16 C17 109.2(9)
O6 C17 C16 110.4(9)
N3 C18 C19 112.4(9)
O7 C19 C18 109.2(9)
O8 C20 C21 122.1(11)
O8 C20 C25 119.4(10)
C21 C20 C25 118.4(11)
C22 C21 C20 119.5(12)
C23 C22 C21 122.0(12)
C22 C23 C24 120.3(13)
C23 C24 C25 120.9(12)
C24 C25 N4 127.2(11)
C24 C25 C20 118.8(11)
N4 C25 C20 113.9(10)
N4 C26 C27 123.6(10)
C33 C27 C28 120.0(10)
C33 C27 C26 124.4(10)
C28 C27 C26 114.9(10)
C29 C28 C27 121.5(10)
C28 C29 C31 117.8(10)
C28 C29 C30 119.8(11)
C31 C29 C30 122.3(11)
C32 C31 C29 122.6(11)
C31 C32 C33 119.3(10)
C31 C32 C34 121.9(10)
C33 C32 C34 118.8(9)
O9 C33 C27 122.5(10)
O9 C33 C32 118.8(9)
C27 C33 C32 118.7(9)
C32 C34 N5 113.7(9)
N5 C35 C36 112.4(9)
O10 C36 C35 106.1(8)
C38 C37 N5 111.7(9)
O11 C38 C37 107.5(8)
O12 C39 C44 121.2(10)
O12 C39 C40 122.9(10)
C44 C39 C40 115.9(10)
C41 C40 C39 121.4(11)
C42 C41 C40 121.3(11)
C41 C42 C43 120.3(10)
C42 C43 C44 119.1(10)
C43 C44 C39 121.7(10)
C43 C44 N6 123.5(10)
C39 C44 N6 114.8(9)
N6 C45 C46 124.7(11)
C47 C46 C52 119.5(11)
C47 C46 C45 117.9(11)
C52 C46 C45 122.6(11)
C48 C47 C46 123.8(12)
C47 C48 C50 115.8(11)
C47 C48 C49 123.2(12)
C50 C48 C49 120.9(12)
C51 C50 C48 121.8(11)
C52 C51 C50 120.1(11)
C52 C51 C53 120.5(11)
C50 C51 C53 119.2(11)
O13 C52 C51 120.4(10)
O13 C52 C46 121.4(10)
C51 C52 C46 118.1(11)
C51 C53 N7 115.4(10)
N7 C54 C55 111.8(9)
O14 C55 C54 110.6(9)
N7 C56 C57 112.3(10)
O15 C57 C56 107.5(9)
O16 C58 C59 121.4(11)
O16 C58 C63 118.8(10)
C59 C58 C63 119.7(11)
C60 C59 C58 119.2(11)
C59 C60 C61 121.5(12)
C60 C61 C62 120.1(11)
C63 C62 C61 118.7(12)
C62 C63 N8 127.5(11)
C62 C63 C58 120.6(11)
N8 C63 C58 111.9(9)
N8 C64 C65 126.6(10)
C66 C65 C64 118.1(10)
C66 C65 C71 117.8(11)
C64 C65 C71 123.9(10)
C67 C66 C65 122.0(11)
C69 C67 C66 117.8(10)
C69 C67 C68 121.8(10)
C66 C67 C68 120.1(10)
C67 C69 C70 123.5(11)
C71 C70 C69 117.8(11)
C71 C70 C72 120.0(10)
C69 C70 C72 122.0(10)
C70 C71 O17 118.7(10)
C70 C71 C65 120.8(11)
O17 C71 C65 120.5(10)
N9 C72 C70 116.0(8)
N9 C73 C74 111.3(9)
O18 C74 C73 109.4(8)
N9 C75 C76 110.1(9)
O19 C76 C75 107.2(10)

loop_
_geom_bond_atom_site_label_1
_geom_bond_atom_site_label_2
_geom_bond_distance
Ho3 O18 2.230(7)
Ho3 O13 2.259(7)
Ho3 O15 2.320(7)
Ho3 O14 2.364(7)
Ho3 O19 2.384(7)
Ho3 O17 2.432(7)
Ho3 N9 2.540(9)
Ho3 N7 2.589(10)
Ho3 Mn2 3.3709(19)
Ho3 Ho2 3.8050(8)
Ho2 O6 2.297(6)
Ho2 O18 2.308(7)
Ho2 O8 2.325(7)
Ho2 O12 2.329(7)
Ho2 O13 2.397(7)
Ho2 O9 2.407(7)
Ho2 N4 2.503(9)
Ho2 N6 2.549(9)
Ho2 Ho1 3.8020(8)
Ho1 O6 2.252(7)
Ho1 O9 2.286(6)
Ho1 O11 2.305(7)
Ho1 O10 2.343(7)
Ho1 O7 2.397(7)
Ho1 O5 2.426(7)
Ho1 N3 2.527(9)
Ho1 N5 2.567(9)
Ho1 Mn1 3.3910(18)
Mn2 O16 1.850(8)
Mn2 O14 1.871(7)
Mn2 O17 1.904(7)
Mn2 N8 1.984(9)
Mn2 O20 2.146(8)
Mn1 O4 1.852(7)
Mn1 O10 1.868(7)
Mn1 O5 1.919(7)
Mn1 N2 1.977(9)
Mn1 O3 2.122(8)
Cl1 O22 1.392(10)
Cl1 O24 1.409(10)
Cl1 O23 1.427(11)
Cl1 O21 1.428(11)
N1 O2 1.223(13)
N1 O3 1.237(13)
N1 O1 1.254(13)
N2 C7 1.303(13)
N2 C6 1.435(13)
N3 C16 1.481(13)
N3 C18 1.504(13)
N3 C15 1.510(13)
N4 C26 1.288(13)
N4 C25 1.418(13)
N5 C35 1.485(13)
N5 C37 1.506(14)
N5 C34 1.509(13)
N6 C45 1.247(13)
N6 C44 1.444(13)
N7 C53 1.480(14)
N7 C56 1.484(13)
N7 C54 1.499(14)
N8 C64 1.302(14)
N8 C63 1.394(14)
N9 C75 1.469(14)
N9 C72 1.488(13)
N9 C73 1.490(14)
N10 O25 1.240(9)
N10 O26 1.289(9)
N10 O27 1.296(9)
O4 C1 1.344(12)
O5 C14 1.343(12)
O6 C17 1.379(12)
O7 C19 1.421(14)
O8 C20 1.299(13)
O9 C33 1.338(12)
O10 C36 1.438(12)
O11 C38 1.416(12)
O12 C39 1.322(12)
O13 C52 1.342(13)
O14 C55 1.399(12)
O15 C57 1.468(14)
O16 C58 1.363(13)
O17 C71 1.381(13)
O18 C74 1.409(12)
O19 C76 1.435(14)
O20 C77 1.442(15)
O1S C1S 1.69(6)
O2S C2S 1.378(19)
O3S C3S 1.433(14)
C1 C2 1.406(14)
C1 C6 1.410(15)
C2 C3 1.350(16)
C3 C4 1.364(16)
C4 C5 1.380(16)
C5 C6 1.390(15)
C7 C8 1.455(15)
C8 C14 1.401(15)
C8 C9 1.409(14)
C9 C10 1.396(15)
C10 C12 1.369(16)
C10 C11 1.520(15)
C12 C13 1.367(14)
C13 C14 1.409(14)
C13 C15 1.495(15)
C16 C17 1.526(15)
C18 C19 1.504(17)
C20 C21 1.422(16)
C20 C25 1.435(16)
C21 C22 1.378(17)
C22 C23 1.359(19)
C23 C24 1.379(17)
C24 C25 1.400(16)
C26 C27 1.468(15)
C27 C33 1.376(15)
C27 C28 1.415(15)
C28 C29 1.380(16)
C29 C31 1.392(16)
C29 C30 1.550(15)
C31 C32 1.367(15)
C32 C33 1.441(15)
C32 C34 1.504(15)
C35 C36 1.559(15)
C37 C38 1.501(15)
C39 C44 1.413(15)
C39 C40 1.418(15)
C40 C41 1.370(15)
C41 C42 1.369(16)
C42 C43 1.378(15)
C43 C44 1.408(15)
C45 C46 1.477(15)
C46 C47 1.402(16)
C46 C52 1.403(16)
C47 C48 1.364(17)
C48 C50 1.413(17)
C48 C49 1.470(17)
C50 C51 1.407(16)
C51 C52 1.388(16)
C51 C53 1.476(16)
C54 C55 1.508(16)
C56 C57 1.492(16)
C58 C59 1.399(16)
C58 C63 1.405(16)
C59 C60 1.365(16)
C60 C61 1.391(17)
C61 C62 1.397(16)
C62 C63 1.390(15)
C64 C65 1.430(15)
C65 C66 1.394(15)
C65 C71 1.432(15)
C66 C67 1.383(15)
C67 C69 1.374(15)
C67 C68 1.510(14)
C69 C70 1.394(16)
C70 C71 1.380(15)
C70 C72 1.509(15)
C73 C74 1.516(15)
C75 C76 1.518(16)
